data_2220308
loop_
_publ_author_name
'Vega, Andr\'es'
'Ram\'irez-Rodr\'iguez, Oney'
'Mart\'inez-Cifuentes, Maximiliano'
'Iba\~nez, Andr\'es'
'Araya-Maturana, Ramiro'

_publ_section_title
;
 4-Acetyl-3,3-diethyl-5-hydroxy-2-morpholino-2,3-dihydro-1-benzofuran
;
_journal_coeditor_code PV2104
_journal_issue 12
_journal_name_full 'Acta Crystallographica Section E'
_journal_page_first o2329
_journal_paper_doi 10.1107/S1600536808034065
_journal_volume 64
_journal_year 2008
_chemical_formula_iupac 'C18 H25 N O4'
_chemical_formula_moiety 'C18 H25 N O4'
_chemical_formula_sum 'C18 H25 N O4'
_chemical_formula_weight 319.39
_chemical_name_systematic
;
4-Acetyl-3,3-diethyl-5-hydroxy-2-morpholino-2,3-dihydro-1-benzofuran
;
_space_group_IT_number 61
_symmetry_cell_setting orthorhombic
_symmetry_space_group_name_Hall '-P 2ac 2ab'
_symmetry_space_group_name_H-M 'P b c a'
_atom_sites_solution_hydrogens geom
_atom_sites_solution_primary direct
_atom_sites_solution_secondary difmap
_audit_creation_method SHELXL-97
_cell_angle_alpha 90.00
_cell_angle_beta 90.00
_cell_angle_gamma 90.00
_cell_formula_units_Z 8
_cell_length_a 7.7769(2)
_cell_length_b 19.4256(5)
_cell_length_c 22.3875(6)
_cell_measurement_reflns_used 6371
_cell_measurement_temperature 150(2)
_cell_measurement_theta_max 24.762
_cell_measurement_theta_min 2.286
_cell_volume 3382.10(15)
_computing_cell_refinement 'SAINT-NT (Bruker, 1999)'
_computing_data_collection 'SMART-NT (Bruker, 2001)'
_computing_data_reduction 'SAINT-NT (Bruker, 1999)'
_computing_molecular_graphics 'SHELXTL-NT (Sheldrick, 2008)'
_computing_publication_material 'SHELXTL-NT (Sheldrick, 2008)'
_computing_structure_refinement 'SHELXL97 (Sheldrick, 2008)'
_computing_structure_solution 'SHELXS97 (Sheldrick, 2008)'
_diffrn_ambient_temperature 150(2)
_diffrn_measured_fraction_theta_full 0.999
_diffrn_measured_fraction_theta_max 0.999
_diffrn_measurement_device_type 'Siemens SMART CCD area-detector'
_diffrn_measurement_method '\f and \w'
_diffrn_radiation_monochromator graphite
_diffrn_radiation_source 'fine-focus sealed tube'
_diffrn_radiation_type MoK\a
_diffrn_radiation_wavelength 0.71073
_diffrn_reflns_av_R_equivalents 0.0274
_diffrn_reflns_av_sigmaI/netI 0.0155
_diffrn_reflns_limit_h_max 9
_diffrn_reflns_limit_h_min -9
_diffrn_reflns_limit_k_max 23
_diffrn_reflns_limit_k_min -23
_diffrn_reflns_limit_l_max 26
_diffrn_reflns_limit_l_min -26
_diffrn_reflns_number 19635
_diffrn_reflns_theta_full 25.03
_diffrn_reflns_theta_max 25.03
_diffrn_reflns_theta_min 1.82
_diffrn_standards_decay_% 0
_exptl_absorpt_coefficient_mu 0.088
_exptl_absorpt_correction_T_max 0.9741
_exptl_absorpt_correction_T_min 0.9631
_exptl_absorpt_correction_type refdelf
_exptl_absorpt_process_details '(SADABS; Bruker 1999)'
_exptl_crystal_colour colorless
_exptl_crystal_density_diffrn 1.255
_exptl_crystal_density_method 'not measured'
_exptl_crystal_description block
_exptl_crystal_F_000 1376
_exptl_crystal_size_max 0.43
_exptl_crystal_size_mid 0.30
_exptl_crystal_size_min 0.30
_refine_diff_density_max 0.217
_refine_diff_density_min -0.152
_refine_ls_extinction_method none
_refine_ls_goodness_of_fit_ref 1.042
_refine_ls_hydrogen_treatment mixed
_refine_ls_matrix_type full
_refine_ls_number_parameters 215
_refine_ls_number_reflns 2988
_refine_ls_number_restraints 0
_refine_ls_restrained_S_all 1.042
_refine_ls_R_factor_all 0.0442
_refine_ls_R_factor_gt 0.0366
_refine_ls_shift/su_max 0.001
_refine_ls_shift/su_mean 0.000
_refine_ls_structure_factor_coef Fsqd
_refine_ls_weighting_details 'calc w=1/[\s^2^(Fo^2^)+(0.0508P)^2^+1.1025P] where P=(Fo^2^+2Fc^2^)/3'
_refine_ls_weighting_scheme calc
_refine_ls_wR_factor_gt 0.0928
_refine_ls_wR_factor_ref 0.0991
_reflns_number_gt 2537
_reflns_number_total 2988
_reflns_threshold_expression I>2\s(I)
_cod_data_source_file pv2104.cif
_cod_data_source_block I
_cod_database_code 2220308
_cod_database_fobs_code 2220308

loop_
_symmetry_equiv_pos_as_xyz
'x, y, z'
'-x+1/2, -y, z+1/2'
'-x, y+1/2, -z+1/2'
'x+1/2, -y+1/2, -z'
'-x, -y, -z'
'x-1/2, y, -z-1/2'
'x, -y-1/2, z-1/2'
'-x-1/2, y-1/2, z'

loop_
_atom_site_type_symbol
_atom_site_label
_atom_site_fract_x
_atom_site_fract_y
_atom_site_fract_z
_atom_site_U_iso_or_equiv
_atom_site_adp_type
_atom_site_calc_flag
_atom_site_refinement_flags
_atom_site_occupancy
O O1 0.80326(14) 0.80844(5) 0.31337(4) 0.0345(3) Uani d . 1
C C2 0.74318(19) 0.78750(7) 0.37275(6) 0.0280(3) Uani d . 1
H H20 0.8428 0.7659 0.3939 0.034 Uiso calc R 1
N N1 0.60986(15) 0.73632(6) 0.36854(5) 0.0270(3) Uani d . 1
C C16 0.6798(2) 0.66749(7) 0.35651(7) 0.0328(3) Uani d . 1
H H16A 0.7712 0.6567 0.3859 0.039 Uiso calc R 1
H H16B 0.7314 0.6664 0.3161 0.039 Uiso calc R 1
C C17 0.5395(2) 0.61465(8) 0.36064(7) 0.0360(4) Uani d . 1
H H17A 0.5879 0.5684 0.3527 0.043 Uiso calc R 1
H H17B 0.4913 0.6146 0.4016 0.043 Uiso calc R 1
O O4 0.40535(14) 0.62893(5) 0.31851(5) 0.0367(3) Uani d . 1
C C18 0.3362(2) 0.69617(7) 0.32890(7) 0.0355(4) Uani d . 1
H H18A 0.2827 0.6976 0.3690 0.043 Uiso calc R 1
H H18B 0.2457 0.7059 0.2990 0.043 Uiso calc R 1
C C19 0.47396(19) 0.75074(8) 0.32496(6) 0.0320(3) Uani d . 1
H H19A 0.5232 0.7514 0.2842 0.038 Uiso calc R 1
H H19B 0.4232 0.7965 0.3331 0.038 Uiso calc R 1
C C3 0.69878(18) 0.85594(7) 0.40661(6) 0.0264(3) Uani d . 1
C C10 0.53656(19) 0.85133(7) 0.44592(6) 0.0292(3) Uani d . 1
H H10A 0.5118 0.8978 0.4619 0.035 Uiso calc R 1
H H10B 0.4385 0.8380 0.4202 0.035 Uiso calc R 1
C C11 0.5450(2) 0.80105(8) 0.49828(7) 0.0399(4) Uani d . 1
H H11A 0.5757 0.7552 0.4835 0.060 Uiso calc R 1
H H11B 0.4327 0.7991 0.5180 0.060 Uiso calc R 1
H H11C 0.6321 0.8167 0.5269 0.060 Uiso calc R 1
C C12 0.85520(19) 0.87683(8) 0.44551(7) 0.0328(3) Uani d . 1
H H12A 0.8271 0.9205 0.4661 0.039 Uiso calc R 1
H H12B 0.8713 0.8412 0.4767 0.039 Uiso calc R 1
C C13 1.0247(2) 0.88622(10) 0.41292(8) 0.0492(4) Uani d . 1
H H13A 1.0583 0.8427 0.3942 0.074 Uiso calc R 1
H H13B 1.1136 0.9004 0.4414 0.074 Uiso calc R 1
H H13C 1.0117 0.9217 0.3821 0.074 Uiso calc R 1
C C4 0.67804(17) 0.90534(7) 0.35435(6) 0.0248(3) Uani d . 1
C C5 0.61288(17) 0.97222(7) 0.35094(6) 0.0239(3) Uani d . 1
C C14 0.55496(19) 1.01250(7) 0.40490(6) 0.0262(3) Uani d . 1
O O3 0.65792(14) 1.02913(5) 0.44311(4) 0.0361(3) Uani d . 1
C C15 0.3689(2) 1.03120(8) 0.40908(7) 0.0356(4) Uani d . 1
H H15A 0.3477 1.0554 0.4468 0.053 Uiso calc R 1
H H15B 0.2990 0.9893 0.4077 0.053 Uiso calc R 1
H H15C 0.3381 1.0612 0.3755 0.053 Uiso calc R 1
C C6 0.60992(18) 1.00459(7) 0.29479(6) 0.0257(3) Uani d . 1
O O2 0.54332(14) 1.07011(5) 0.29248(5) 0.0315(3) Uani d . 1
C C7 0.67545(19) 0.97197(7) 0.24488(6) 0.0303(3) Uani d . 1
H H7 0.6743 0.9951 0.2075 0.036 Uiso calc R 1
C C8 0.7427(2) 0.90606(7) 0.24851(7) 0.0333(3) Uani d . 1
H H8 0.7885 0.8837 0.2143 0.040 Uiso calc R 1
C C9 0.74103(18) 0.87401(7) 0.30338(6) 0.0284(3) Uani d . 1
H H2 0.562(3) 1.0879(10) 0.2559(10) 0.063(6) Uiso d . 1

loop_
_atom_site_aniso_label
_atom_site_aniso_U_11
_atom_site_aniso_U_22
_atom_site_aniso_U_33
_atom_site_aniso_U_12
_atom_site_aniso_U_13
_atom_site_aniso_U_23
O1 0.0429(6) 0.0272(5) 0.0333(6) 0.0089(5) 0.0125(5) 0.0046(4)
C2 0.0319(7) 0.0258(7) 0.0265(7) 0.0034(6) 0.0022(6) 0.0045(6)
N1 0.0327(6) 0.0213(6) 0.0270(6) 0.0044(5) -0.0028(5) 0.0003(5)
C16 0.0385(8) 0.0254(7) 0.0344(8) 0.0067(6) -0.0023(7) -0.0021(6)
C17 0.0466(9) 0.0255(7) 0.0359(8) 0.0036(7) -0.0054(7) -0.0019(6)
O4 0.0447(6) 0.0306(6) 0.0349(6) 0.0018(5) -0.0063(5) -0.0089(4)
C18 0.0387(8) 0.0343(8) 0.0334(8) 0.0064(7) -0.0059(7) -0.0076(6)
C19 0.0398(8) 0.0288(7) 0.0274(7) 0.0075(7) -0.0043(6) -0.0005(6)
C3 0.0305(7) 0.0222(7) 0.0263(7) 0.0007(6) 0.0004(6) 0.0026(5)
C10 0.0362(8) 0.0248(7) 0.0265(7) -0.0007(6) 0.0046(6) 0.0005(6)
C11 0.0569(10) 0.0318(8) 0.0311(8) -0.0051(7) 0.0082(7) 0.0046(6)
C12 0.0366(8) 0.0286(8) 0.0333(8) -0.0005(6) -0.0056(6) 0.0051(6)
C13 0.0362(9) 0.0511(11) 0.0603(11) -0.0074(8) -0.0052(8) 0.0048(9)
C4 0.0241(7) 0.0252(7) 0.0252(7) -0.0020(5) 0.0009(5) 0.0029(5)
C5 0.0245(7) 0.0216(7) 0.0257(7) -0.0044(5) 0.0000(5) 0.0007(5)
C14 0.0360(8) 0.0176(6) 0.0249(7) -0.0042(6) -0.0015(6) 0.0031(5)
O3 0.0437(6) 0.0339(6) 0.0306(6) -0.0042(5) -0.0063(5) -0.0040(4)
C15 0.0388(9) 0.0380(8) 0.0301(8) 0.0050(7) 0.0022(6) -0.0037(6)
C6 0.0279(7) 0.0207(7) 0.0284(7) -0.0036(6) -0.0025(6) 0.0022(5)
O2 0.0446(6) 0.0210(5) 0.0288(5) 0.0013(4) -0.0005(5) 0.0042(4)
C7 0.0374(8) 0.0304(7) 0.0231(7) -0.0019(6) 0.0032(6) 0.0066(6)
C8 0.0406(8) 0.0314(8) 0.0278(7) 0.0028(6) 0.0106(7) 0.0008(6)
C9 0.0301(7) 0.0238(7) 0.0314(7) 0.0023(6) 0.0055(6) 0.0018(6)

loop_
_atom_type_symbol
_atom_type_description
_atom_type_scat_dispersion_real
_atom_type_scat_dispersion_imag
_atom_type_scat_source
C C 0.0033 0.0016 'International Tables Vol C Tables 4.2.6.8 and 6.1.1.4'
H H 0.0000 0.0000 'International Tables Vol C Tables 4.2.6.8 and 6.1.1.4'
O O 0.0106 0.0060 'International Tables Vol C Tables 4.2.6.8 and 6.1.1.4'
N N 0.0061 0.0033 'International Tables Vol C Tables 4.2.6.8 and 6.1.1.4'

loop_
_geom_angle_atom_site_label_1
_geom_angle_atom_site_label_2
_geom_angle_atom_site_label_3
_geom_angle
C9 O1 C2 106.92(10)
N1 C2 O1 111.21(11)
N1 C2 C3 117.28(11)
O1 C2 C3 105.85(10)
N1 C2 H20 107.4
O1 C2 H20 107.4
C3 C2 H20 107.4
C2 N1 C19 115.54(11)
C2 N1 C16 111.96(11)
C19 N1 C16 108.62(11)
N1 C16 C17 110.01(12)
N1 C16 H16A 109.7
C17 C16 H16A 109.7
N1 C16 H16B 109.7
C17 C16 H16B 109.7
H16A C16 H16B 108.2
O4 C17 C16 110.86(12)
O4 C17 H17A 109.5
C16 C17 H17A 109.5
O4 C17 H17B 109.5
C16 C17 H17B 109.5
H17A C17 H17B 108.1
C18 O4 C17 110.06(11)
O4 C18 C19 111.39(12)
O4 C18 H18A 109.4
C19 C18 H18A 109.4
O4 C18 H18B 109.4
C19 C18 H18B 109.4
H18A C18 H18B 108.0
N1 C19 C18 109.80(12)
N1 C19 H19A 109.7
C18 C19 H19A 109.7
N1 C19 H19B 109.7
C18 C19 H19B 109.7
H19A C19 H19B 108.2
C4 C3 C10 112.89(11)
C4 C3 C12 110.49(11)
C10 C3 C12 109.69(11)
C4 C3 C2 100.72(10)
C10 C3 C2 114.01(11)
C12 C3 C2 108.70(11)
C11 C10 C3 116.13(13)
C11 C10 H10A 108.3
C3 C10 H10A 108.3
C11 C10 H10B 108.3
C3 C10 H10B 108.3
H10A C10 H10B 107.4
C10 C11 H11A 109.5
C10 C11 H11B 109.5
H11A C11 H11B 109.5
C10 C11 H11C 109.5
H11A C11 H11C 109.5
H11B C11 H11C 109.5
C13 C12 C3 116.30(13)
C13 C12 H12A 108.2
C3 C12 H12A 108.2
C13 C12 H12B 108.2
C3 C12 H12B 108.2
H12A C12 H12B 107.4
C12 C13 H13A 109.5
C12 C13 H13B 109.5
H13A C13 H13B 109.5
C12 C13 H13C 109.5
H13A C13 H13C 109.5
H13B C13 H13C 109.5
C9 C4 C5 119.53(12)
C9 C4 C3 108.62(12)
C5 C4 C3 131.84(12)
C4 C5 C6 118.09(12)
C4 C5 C14 123.18(12)
C6 C5 C14 118.64(12)
O3 C14 C15 121.94(13)
O3 C14 C5 120.33(13)
C15 C14 C5 117.73(12)
C14 C15 H15A 109.5
C14 C15 H15B 109.5
H15A C15 H15B 109.5
C14 C15 H15C 109.5
H15A C15 H15C 109.5
H15B C15 H15C 109.5
O2 C6 C7 122.20(12)
O2 C6 C5 116.99(12)
C7 C6 C5 120.79(12)
C6 O2 H2 109.1(13)
C6 C7 C8 121.04(13)
C6 C7 H7 119.5
C8 C7 H7 119.5
C9 C8 C7 117.80(13)
C9 C8 H8 121.1
C7 C8 H8 121.1
C8 C9 O1 123.93(12)
C8 C9 C4 122.71(13)
O1 C9 C4 113.36(12)

loop_
_geom_bond_atom_site_label_1
_geom_bond_atom_site_label_2
_geom_bond_distance
O1 C9 1.3808(17)
O1 C2 1.4665(16)
C2 N1 1.4395(18)
C2 C3 1.5690(19)
C2 H20 1.0000
N1 C19 1.4654(18)
N1 C16 1.4683(17)
C16 C17 1.501(2)
C16 H16A 0.9900
C16 H16B 0.9900
C17 O4 1.4338(18)
C17 H17A 0.9900
C17 H17B 0.9900
O4 C18 1.4315(17)
C18 C19 1.510(2)
C18 H18A 0.9900
C18 H18B 0.9900
C19 H19A 0.9900
C19 H19B 0.9900
C3 C4 1.5218(18)
C3 C10 1.5409(19)
C3 C12 1.550(2)
C10 C11 1.5270(19)
C10 H10A 0.9900
C10 H10B 0.9900
C11 H11A 0.9800
C11 H11B 0.9800
C11 H11C 0.9800
C12 C13 1.518(2)
C12 H12A 0.9900
C12 H12B 0.9900
C13 H13A 0.9800
C13 H13B 0.9800
C13 H13C 0.9800
C4 C9 1.3828(19)
C4 C5 1.3966(19)
C5 C6 1.4057(18)
C5 C14 1.5082(18)
C14 O3 1.2154(17)
C14 C15 1.494(2)
C15 H15A 0.9800
C15 H15B 0.9800
C15 H15C 0.9800
C6 O2 1.3752(16)
C6 C7 1.382(2)
O2 H2 0.90(2)
C7 C8 1.385(2)
C7 H7 0.9500
C8 C9 1.377(2)
C8 H8 0.9500

loop_
_geom_hbond_atom_site_label_D
_geom_hbond_atom_site_label_H
_geom_hbond_atom_site_label_A
_geom_hbond_site_symmetry_A
_geom_hbond_distance_DH
_geom_hbond_distance_HA
_geom_hbond_distance_DA
_geom_hbond_angle_DHA
O2 H2 O4 3_655 0.90(2) 1.86(2) 2.7639(14) 177(2)
C11 H11A N1 . 0.98 2.61 3.205(2) 119
C12 H12A O3 . 0.99 2.54 3.333(2) 137
C15 H15C O2 . 0.98 2.46 3.037(2) 118

loop_
_geom_torsion_atom_site_label_1
_geom_torsion_atom_site_label_2
_geom_torsion_atom_site_label_3
_geom_torsion_atom_site_label_4
_geom_torsion
O1 C2 C3 C4 19.89(13)
C2 C3 C4 C9 -12.49(15)
C3 C4 C9 O1 0.16(17)
N1 C16 C17 O4 59.38(15)
O4 C18 C19 N1 -58.28(15)
C9 O1 C2 N1 107.54(12)
C9 O1 C2 C3 -20.87(14)
O1 C2 N1 C19 -46.17(15)
C3 C2 N1 C19 75.82(15)
O1 C2 N1 C16 78.87(13)
C3 C2 N1 C16 -159.14(12)
C2 N1 C16 C17 172.46(11)
C19 N1 C16 C17 -58.76(15)
C16 C17 O4 C18 -58.14(16)
C17 O4 C18 C19 57.71(15)
C2 N1 C19 C18 -175.35(11)
C16 N1 C19 C18 57.90(15)
N1 C2 C3 C4 -104.83(13)
N1 C2 C3 C10 16.35(17)
O1 C2 C3 C10 141.07(11)
N1 C2 C3 C12 139.05(12)
O1 C2 C3 C12 -96.23(13)
C4 C3 C10 C11 178.14(12)
C12 C3 C10 C11 -58.16(16)
C2 C3 C10 C11 63.99(16)
C4 C3 C12 C13 -52.74(17)
C10 C3 C12 C13 -177.83(13)
C2 C3 C12 C13 56.91(16)
C10 C3 C4 C9 -134.46(13)
C12 C3 C4 C9 102.28(14)
C10 C3 C4 C5 46.6(2)
C12 C3 C4 C5 -76.61(19)
C2 C3 C4 C5 168.61(14)
C9 C4 C5 C6 1.7(2)
C3 C4 C5 C6 -179.54(13)
C9 C4 C5 C14 -174.88(13)
C3 C4 C5 C14 3.9(2)
C4 C5 C14 O3 64.89(18)
C6 C5 C14 O3 -111.63(15)
C4 C5 C14 C15 -115.53(15)
C6 C5 C14 C15 67.95(17)
C4 C5 C6 O2 179.26(12)
C14 C5 C6 O2 -4.04(19)
C4 C5 C6 C7 -2.3(2)
C14 C5 C6 C7 174.40(13)
O2 C6 C7 C8 179.62(13)
C5 C6 C7 C8 1.3(2)
C6 C7 C8 C9 0.4(2)
C7 C8 C9 O1 179.80(13)
C7 C8 C9 C4 -1.1(2)
C2 O1 C9 C8 -167.31(14)
C2 O1 C9 C4 13.50(16)
C5 C4 C9 C8 0.0(2)
C3 C4 C9 C8 -179.04(14)
C5 C4 C9 O1 179.21(12)
